data_2018243
loop_
_publ_author_name
'Zhang, Ming-Xing'
'Jiao, Xiao-Yan'
'Chen, Xin'
'Huang, Kun-Lin'

_publ_section_title
;
 A binuclear zinc polymer with paddlewheel building units and intersecting
 helical chains based on a flexible 4-[(carboxymethyl)sulfanyl]benzoic
 acid ligand
;
_journal_coeditor_code EM3043
_journal_issue 10
_journal_name_full 'Acta Crystallographica Section C'
_journal_page_first m324
_journal_page_last m326
_journal_paper_doi 10.1107/S0108270111032811
_journal_volume 67
_journal_year 2011
_chemical_formula_iupac '[Zn (C9 H6 O4 S) (C3 H7 N O)]'
_chemical_formula_moiety 'C12 H13 N O5 S Zn'
_chemical_formula_sum 'C12 H13 N O5 S Zn'
_chemical_formula_weight 348.66
_chemical_name_systematic
;
poly[{\m~4~-4-[(carboxyatomethyl)sulfanyl]benzoato}(<i>N</i>,<i>N</i>-
dimethylformamide)zinc]
;
_space_group_IT_number 14
_symmetry_cell_setting monoclinic
_symmetry_space_group_name_Hall '-P 2yn'
_symmetry_space_group_name_H-M 'P 1 21/n 1'
_atom_sites_solution_hydrogens geom
_atom_sites_solution_primary direct
_atom_sites_solution_secondary difmap
_cell_angle_alpha 90.00
_cell_angle_beta 97.014(4)
_cell_angle_gamma 90.00
_cell_formula_units_Z 4
_cell_length_a 7.873(3)
_cell_length_b 10.225(3)
_cell_length_c 17.006(6)
_cell_measurement_reflns_used 2096
_cell_measurement_temperature 298(2)
_cell_measurement_theta_max 26.768
_cell_measurement_theta_min 2.168
_cell_volume 1358.8(8)
_computing_cell_refinement 'SMART (Bruker, 2001)'
_computing_data_collection 'SMART (Bruker, 2001)'
_computing_data_reduction 'SAINT-Plus (Bruker, 2001)'
_computing_molecular_graphics 'DIAMOND (Brandenburg, 2008) and ORTEP-3 (Farrugia, 1997)'
_computing_publication_material 'PLATON (Spek, 2009)'
_computing_structure_refinement 'SHELXL97 (Sheldrick, 2008)'
_computing_structure_solution 'SHELXS97 (Sheldrick, 2008)'
_diffrn_ambient_temperature 298(2)
_diffrn_measured_fraction_theta_full 0.998
_diffrn_measured_fraction_theta_max 0.998
_diffrn_measurement_device_type 'Bruker SMART APEX II CCD'
_diffrn_measurement_method '\f and \w'
_diffrn_radiation_monochromator graphite
_diffrn_radiation_source 'fine-focus sealed tube'
_diffrn_radiation_type MoK\a
_diffrn_radiation_wavelength 0.71073
_diffrn_reflns_av_R_equivalents 0.0324
_diffrn_reflns_av_sigmaI/netI 0.0470
_diffrn_reflns_limit_h_max 9
_diffrn_reflns_limit_h_min -9
_diffrn_reflns_limit_k_max 12
_diffrn_reflns_limit_k_min -9
_diffrn_reflns_limit_l_max 15
_diffrn_reflns_limit_l_min -20
_diffrn_reflns_number 5851
_diffrn_reflns_theta_full 25.01
_diffrn_reflns_theta_max 25.01
_diffrn_reflns_theta_min 2.33
_exptl_absorpt_coefficient_mu 1.978
_exptl_absorpt_correction_T_max 0.6481
_exptl_absorpt_correction_T_min 0.5443
_exptl_absorpt_correction_type multi-scan
_exptl_absorpt_process_details '(SADABS; Sheldrick, 2003)'
_exptl_crystal_colour colourless
_exptl_crystal_density_diffrn 1.704
_exptl_crystal_density_method 'not measured'
_exptl_crystal_description block
_exptl_crystal_F_000 712
_exptl_crystal_size_max 0.35
_exptl_crystal_size_mid 0.34
_exptl_crystal_size_min 0.24
_refine_diff_density_max 0.645
_refine_diff_density_min -0.495
_refine_ls_extinction_method none
_refine_ls_goodness_of_fit_ref 1.002
_refine_ls_hydrogen_treatment constr
_refine_ls_matrix_type full
_refine_ls_number_parameters 183
_refine_ls_number_reflns 2402
_refine_ls_number_restraints 0
_refine_ls_restrained_S_all 1.002
_refine_ls_R_factor_all 0.0555
_refine_ls_R_factor_gt 0.0367
_refine_ls_shift/su_max 0.001
_refine_ls_shift/su_mean 0.000
_refine_ls_structure_factor_coef Fsqd
_refine_ls_weighting_details 'calc w=1/[\s^2^(Fo^2^)+(0.0468P)^2^+0.3590P] where P=(Fo^2^+2Fc^2^)/3'
_refine_ls_weighting_scheme calc
_refine_ls_wR_factor_gt 0.0789
_refine_ls_wR_factor_ref 0.0907
_reflns_number_gt 1855
_reflns_number_total 2402
_reflns_threshold_expression I>2\s(I)
_cod_data_source_file em3043.cif
_cod_data_source_block I
_cod_depositor_comments
;
The following automatic conversions were performed:

data name '_iucr_refine_instruction_details' was replaced with
'_iucr_refine_instructions_details' as specified in the replacement
file 'data/replacement-values/replacement_tags.lst'.

Automatic conversion script
Id: cif_correct_tags 9268 2022-04-12 08:56:07Z antanas 
;
_cod_original_cell_volume 1358.7(8)
_cod_original_sg_symbol_H-M 'P 21/n'
_cod_database_code 2018243

loop_
_symmetry_equiv_pos_as_xyz
'x, y, z'
'-x+1/2, y+1/2, -z+1/2'
'-x, -y, -z'
'x-1/2, -y-1/2, z-1/2'

loop_
_atom_site_type_symbol
_atom_site_label
_atom_site_fract_x
_atom_site_fract_y
_atom_site_fract_z
_atom_site_U_iso_or_equiv
_atom_site_adp_type
_atom_site_calc_flag
_atom_site_refinement_flags
_atom_site_occupancy
_atom_site_symmetry_multiplicity
Zn Zn1 0.44726(5) 0.98040(4) 0.07850(2) 0.02767(15) Uani d . 1 1
N N1 0.3960(4) 0.7560(3) 0.27221(18) 0.0398(8) Uani d . 1 1
O O1 0.3840(4) 0.8147(2) 0.01288(16) 0.0459(7) Uani d . 1 1
O O2 0.4537(3) 0.8424(2) -0.10938(16) 0.0428(7) Uani d . 1 1
O O3 0.2300(3) 1.0709(3) 0.02693(15) 0.0388(6) Uani d . 1 1
O O4 0.3076(3) 1.0928(3) -0.09457(15) 0.0415(7) Uani d . 1 1
O O5 0.3739(3) 0.9127(3) 0.17854(14) 0.0350(6) Uani d . 1 1
S S1 0.02332(13) 1.27397(10) -0.15567(6) 0.0387(3) Uani d . 1 1
C C1 0.3909(5) 0.7776(4) -0.0567(2) 0.0347(9) Uani d . 1 1
C C2 0.3150(5) 0.6466(3) -0.0796(2) 0.0320(9) Uani d . 1 1
C C3 0.2695(6) 0.5616(4) -0.0231(2) 0.0465(11) Uani d . 1 1
H H3 0.2935 0.5838 0.0302 0.056 Uiso calc R 1 1
C C4 0.1891(6) 0.4441(4) -0.0433(2) 0.0451(11) Uani d . 1 1
H H4 0.1617 0.3875 -0.0039 0.054 Uiso calc R 1 1
C C5 0.1495(4) 0.4109(3) -0.1225(2) 0.0302(8) Uani d . 1 1
C C6 0.2003(5) 0.4932(4) -0.1797(2) 0.0349(9) Uani d . 1 1
H H6 0.1786 0.4700 -0.2329 0.042 Uiso calc R 1 1
C C7 0.2829(5) 0.6092(4) -0.1588(2) 0.0338(9) Uani d . 1 1
H H7 0.3176 0.6631 -0.1979 0.041 Uiso calc R 1 1
C C8 0.2065(5) 1.1074(3) -0.0442(2) 0.0308(8) Uani d . 1 1
C C9 0.0339(4) 1.1706(4) -0.0700(2) 0.0328(9) Uani d . 1 1
H H9A 0.0021 1.2220 -0.0261 0.039 Uiso calc R 1 1
H H9B -0.0507 1.1018 -0.0805 0.039 Uiso calc R 1 1
C C10 0.4246(5) 0.8026(4) 0.2037(2) 0.0368(9) Uani d . 1 1
H H10 0.4860 0.7514 0.1718 0.044 Uiso calc R 1 1
C C11 0.3021(6) 0.8301(5) 0.3251(3) 0.0617(14) Uani d . 1 1
H H11A 0.2773 0.9156 0.3033 0.092 Uiso calc R 1 1
H H11B 0.3697 0.8380 0.3758 0.092 Uiso calc R 1 1
H H11C 0.1970 0.7859 0.3312 0.092 Uiso calc R 1 1
C C12 0.4597(7) 0.6270(5) 0.2993(3) 0.0736(16) Uani d . 1 1
H H12A 0.5175 0.5870 0.2590 0.110 Uiso calc R 1 1
H H12B 0.3653 0.5730 0.3098 0.110 Uiso calc R 1 1
H H12C 0.5379 0.6366 0.3469 0.110 Uiso calc R 1 1

loop_
_atom_site_aniso_label
_atom_site_aniso_U_11
_atom_site_aniso_U_22
_atom_site_aniso_U_33
_atom_site_aniso_U_12
_atom_site_aniso_U_13
_atom_site_aniso_U_23
Zn1 0.0316(3) 0.0281(3) 0.0245(2) -0.00339(18) 0.00857(18) 0.00144(18)
N1 0.0414(19) 0.045(2) 0.0337(18) -0.0073(16) 0.0081(16) 0.0103(16)
O1 0.0620(19) 0.0329(16) 0.0432(17) -0.0125(14) 0.0084(15) -0.0106(13)
O2 0.0482(17) 0.0312(16) 0.0502(17) -0.0127(13) 0.0107(15) -0.0025(13)
O3 0.0353(15) 0.0439(17) 0.0371(16) -0.0003(12) 0.0041(12) 0.0087(12)
O4 0.0338(15) 0.0519(18) 0.0401(16) 0.0082(13) 0.0098(13) 0.0055(13)
O5 0.0415(15) 0.0377(17) 0.0277(14) 0.0003(13) 0.0121(12) 0.0075(12)
S1 0.0440(6) 0.0309(6) 0.0381(6) -0.0064(5) -0.0077(5) 0.0012(4)
C1 0.027(2) 0.030(2) 0.047(2) 0.0013(17) 0.0045(18) -0.0051(19)
C2 0.031(2) 0.026(2) 0.039(2) -0.0027(16) 0.0076(18) 0.0004(16)
C3 0.069(3) 0.043(3) 0.027(2) -0.015(2) 0.003(2) -0.0047(18)
C4 0.071(3) 0.034(2) 0.031(2) -0.019(2) 0.007(2) 0.0035(18)
C5 0.033(2) 0.024(2) 0.033(2) -0.0001(16) 0.0017(17) 0.0005(16)
C6 0.038(2) 0.037(2) 0.029(2) 0.0021(18) 0.0016(17) 0.0010(17)
C7 0.040(2) 0.029(2) 0.034(2) -0.0042(18) 0.0095(18) 0.0027(17)
C8 0.035(2) 0.019(2) 0.039(2) -0.0080(16) 0.0056(19) -0.0027(17)
C9 0.031(2) 0.026(2) 0.041(2) -0.0037(16) 0.0038(18) 0.0007(17)
C10 0.036(2) 0.042(3) 0.035(2) -0.0087(19) 0.0097(18) 0.0001(19)
C11 0.075(3) 0.077(4) 0.037(2) -0.012(3) 0.021(3) 0.008(2)
C12 0.084(4) 0.065(4) 0.074(4) -0.002(3) 0.017(3) 0.036(3)

loop_
_atom_type_symbol
_atom_type_description
_atom_type_scat_dispersion_real
_atom_type_scat_dispersion_imag
_atom_type_scat_source
C C 0.0033 0.0016 'International Tables Vol C Tables 4.2.6.8 and 6.1.1.4'
H H 0.0000 0.0000 'International Tables Vol C Tables 4.2.6.8 and 6.1.1.4'
N N 0.0061 0.0033 'International Tables Vol C Tables 4.2.6.8 and 6.1.1.4'
O O 0.0106 0.0060 'International Tables Vol C Tables 4.2.6.8 and 6.1.1.4'
Zn Zn 0.2839 1.4301 'International Tables Vol C Tables 4.2.6.8 and 6.1.1.4'
S S 0.1246 0.1234 'International Tables Vol C Tables 4.2.6.8 and 6.1.1.4'

loop_
_geom_angle_atom_site_label_1
_geom_angle_atom_site_label_2
_geom_angle_atom_site_label_3
_geom_angle_site_symmetry_1
_geom_angle_site_symmetry_3
_geom_angle
O5 Zn1 O2 . 3_675 103.50(11)
O5 Zn1 O3 . . 102.08(10)
O2 Zn1 O3 3_675 . 88.95(11)
O5 Zn1 O1 . . 95.82(11)
O2 Zn1 O1 3_675 . 160.39(11)
O3 Zn1 O1 . . 90.32(11)
O5 Zn1 O4 . 3_675 97.23(10)
O2 Zn1 O4 3_675 3_675 88.02(11)
O3 Zn1 O4 . 3_675 160.63(10)
O1 Zn1 O4 . 3_675 86.19(12)
O5 Zn1 Zn1 . 3_675 167.45(8)
O2 Zn1 Zn1 3_675 3_675 88.32(8)
O3 Zn1 Zn1 . 3_675 82.07(8)
O1 Zn1 Zn1 . 3_675 72.18(8)
O4 Zn1 Zn1 3_675 3_675 78.72(7)
C10 N1 C11 . . 121.4(4)
C10 N1 C12 . . 121.4(4)
C11 N1 C12 . . 117.2(4)
C1 O1 Zn1 . . 136.7(3)
C1 O2 Zn1 . 3_675 117.4(2)
C8 O3 Zn1 . . 124.3(2)
C8 O4 Zn1 . 3_675 128.3(2)
C10 O5 Zn1 . . 119.4(2)
C5 S1 C9 1_565 . 103.83(17)
O1 C1 O2 . . 125.3(4)
O1 C1 C2 . . 117.1(3)
O2 C1 C2 . . 117.6(3)
C3 C2 C7 . . 118.0(3)
C3 C2 C1 . . 120.9(4)
C7 C2 C1 . . 121.1(3)
C2 C3 C4 . . 121.8(4)
C2 C3 H3 . . 119.1
C4 C3 H3 . . 119.1
C3 C4 C5 . . 119.7(4)
C3 C4 H4 . . 120.2
C5 C4 H4 . . 120.2
C6 C5 C4 . . 119.0(3)
C6 C5 S1 . 1_545 117.2(3)
C4 C5 S1 . 1_545 123.6(3)
C7 C6 C5 . . 120.6(4)
C7 C6 H6 . . 119.7
C5 C6 H6 . . 119.7
C6 C7 C2 . . 120.7(3)
C6 C7 H7 . . 119.7
C2 C7 H7 . . 119.7
O4 C8 O3 . . 126.4(4)
O4 C8 C9 . . 118.4(3)
O3 C8 C9 . . 115.2(3)
C8 C9 S1 . . 115.8(3)
C8 C9 H9A . . 108.3
S1 C9 H9A . . 108.3
C8 C9 H9B . . 108.3
S1 C9 H9B . . 108.3
H9A C9 H9B . . 107.4
O5 C10 N1 . . 123.5(4)
O5 C10 H10 . . 118.3
N1 C10 H10 . . 118.3
N1 C11 H11A . . 109.5
N1 C11 H11B . . 109.5
H11A C11 H11B . . 109.5
N1 C11 H11C . . 109.5
H11A C11 H11C . . 109.5
H11B C11 H11C . . 109.5
N1 C12 H12A . . 109.5
N1 C12 H12B . . 109.5
H12A C12 H12B . . 109.5
N1 C12 H12C . . 109.5
H12A C12 H12C . . 109.5
H12B C12 H12C . . 109.5

loop_
_geom_bond_atom_site_label_1
_geom_bond_atom_site_label_2
_geom_bond_site_symmetry_2
_geom_bond_distance
_geom_bond_publ_flag
Zn1 O1 . 2.056(3) y
Zn1 O2 3_675 2.017(3) y
Zn1 O3 . 2.045(3) y
Zn1 O4 3_675 2.057(3) y
Zn1 O5 . 1.987(2) y
Zn1 Zn1 3_675 2.9188(11) ?
N1 C10 . 1.304(5) ?
N1 C11 . 1.446(5) ?
N1 C12 . 1.465(6) ?
O1 C1 . 1.250(4) ?
O2 C1 . 1.263(4) ?
O3 C8 . 1.258(4) ?
O4 C8 . 1.247(4) ?
O5 C10 . 1.252(4) ?
C1 C2 . 1.498(5) ?
S1 C9 . 1.794(4) y
C5 S1 1_545 1.769(4) y
C2 C3 . 1.375(5) ?
C2 C7 . 1.393(5) ?
C3 C4 . 1.382(5) ?
C3 H3 . 0.9300 ?
C4 C5 . 1.388(5) ?
C4 H4 . 0.9300 ?
C5 C6 . 1.382(5) ?
C6 C7 . 1.379(5) ?
C6 H6 . 0.9300 ?
C7 H7 . 0.9300 ?
C8 C9 . 1.520(5) ?
C9 H9A . 0.9700 ?
C9 H9B . 0.9700 ?
C10 H10 . 0.9300 ?
C11 H11A . 0.9600 ?
C11 H11B . 0.9600 ?
C11 H11C . 0.9600 ?
C12 H12A . 0.9600 ?
C12 H12B . 0.9600 ?
C12 H12C . 0.9600 ?

loop_
_geom_hbond_atom_site_label_D
_geom_hbond_atom_site_label_H
_geom_hbond_atom_site_label_A
_geom_hbond_site_symmetry_A
_geom_hbond_distance_DH
_geom_hbond_distance_HA
_geom_hbond_distance_DA
_geom_hbond_angle_DHA
C9 H9B O3 3_575 0.97 2.50 3.365(4) 148
C12 H12B O5 2_545 0.96 2.52 3.476(6) 172

loop_
_geom_torsion_atom_site_label_1
_geom_torsion_atom_site_label_2
_geom_torsion_atom_site_label_3
_geom_torsion_atom_site_label_4
_geom_torsion_site_symmetry_1
_geom_torsion_site_symmetry_4
_geom_torsion
O5 Zn1 O1 C1 . . -179.8(4)
O2 Zn1 O1 C1 3_675 . -9.7(6)
O3 Zn1 O1 C1 . . 78.1(4)
O4 Zn1 O1 C1 3_675 . -82.9(4)
Zn1 Zn1 O1 C1 3_675 . -3.5(4)
O5 Zn1 O3 C8 . . -166.3(3)
O2 Zn1 O3 C8 3_675 . 90.1(3)
O1 Zn1 O3 C8 . . -70.3(3)
O4 Zn1 O3 C8 3_675 . 9.1(5)
Zn1 Zn1 O3 C8 3_675 . 1.6(3)
O2 Zn1 O5 C10 3_675 . -126.8(3)
O3 Zn1 O5 C10 . . 141.4(3)
O1 Zn1 O5 C10 . . 49.8(3)
O4 Zn1 O5 C10 3_675 . -37.1(3)
Zn1 Zn1 O5 C10 3_675 . 33.2(5)
Zn1 O1 C1 O2 . . 3.1(6)
Zn1 O1 C1 C2 . . -175.6(3)
Zn1 O2 C1 O1 3_675 . 0.6(5)
Zn1 O2 C1 C2 3_675 . 179.2(2)
O1 C1 C2 C3 . . -11.8(5)
O2 C1 C2 C3 . . 169.4(4)
O1 C1 C2 C7 . . 165.9(3)
O2 C1 C2 C7 . . -12.8(5)
C7 C2 C3 C4 . . -2.1(6)
C1 C2 C3 C4 . . 175.7(4)
C2 C3 C4 C5 . . -1.3(7)
C3 C4 C5 C6 . . 3.7(6)
C3 C4 C5 S1 . 1_545 -171.7(3)
C4 C5 C6 C7 . . -2.7(6)
S1 C5 C6 C7 1_545 . 173.0(3)
C5 C6 C7 C2 . . -0.7(6)
C3 C2 C7 C6 . . 3.1(6)
C1 C2 C7 C6 . . -174.7(3)
Zn1 O4 C8 O3 3_675 . -5.6(5)
Zn1 O4 C8 C9 3_675 . 176.9(2)
Zn1 O3 C8 O4 . . 1.4(5)
Zn1 O3 C8 C9 . . 179.1(2)
O4 C8 C9 S1 . . -23.8(4)
O3 C8 C9 S1 . . 158.4(3)
C5 S1 C9 C8 1_565 . -69.4(3)
Zn1 O5 C10 N1 . . 173.4(3)
C11 N1 C10 O5 . . -0.2(6)
C12 N1 C10 O5 . . -179.4(4)
